data_2217030
loop_
_publ_author_name
'Yong-Qi Qin'
'Fang-Fang Jian'
'Ming-Na Jiang'
'Xiao-Yan Ren'

_publ_section_title
;
 Ethyl (<i>E</i>)-3-anilino-2-cyano-3-mercaptoacrylate
;
_journal_coeditor_code FB2066
_journal_issue 1
_journal_name_full 'Acta Crystallographica Section E'
_journal_page_first o74
_journal_page_last o74
_journal_paper_doi 10.1107/S1600536807059843
_journal_volume 64
_journal_year 2008
_chemical_formula_iupac 'C12 H12 N2 O2 S'
_chemical_formula_moiety 'C12 H12 N2 O2 S'
_chemical_formula_sum 'C12 H12 N2 O2 S'
_chemical_formula_weight 248.30
_chemical_melting_point 221.3
_chemical_name_systematic
;
Ethyl <i>(E)</i>-3-anilino-2-cyano-3-mercaptoacrylate
;
_space_group_IT_number 15
_symmetry_cell_setting monoclinic
_symmetry_space_group_name_Hall '-C 2yc'
_symmetry_space_group_name_H-M 'C 1 2/c 1'
_atom_sites_solution_hydrogens difmap
_atom_sites_solution_primary direct
_atom_sites_solution_secondary difmap
_audit_creation_method SHELXL-97
_cell_angle_alpha 90.00
_cell_angle_beta 121.45(3)
_cell_angle_gamma 90.00
_cell_formula_units_Z 8
_cell_length_a 26.357(5)
_cell_length_b 7.0120(14)
_cell_length_c 16.234(3)
_cell_measurement_reflns_used 25
_cell_measurement_temperature 295(2)
_cell_measurement_theta_max 26.98
_cell_measurement_theta_min 1.81
_cell_volume 2559.5(12)
_computing_cell_refinement 'CAD-4 Software (Enraf--Nonius, 1989)'
_computing_data_collection 'CAD-4 Software (Enraf--Nonius, 1989)'
_computing_data_reduction 'NRCVAX (Gabe <i>et al.</i>,  1989)'
_computing_molecular_graphics 'SHELXTL/PC (Sheldrick, 1997b)'
_computing_publication_material 'WinGX (Farrugia, 1999)'
_computing_structure_refinement 'SHELXL97 (Sheldrick, 1997a)'
_computing_structure_solution 'SHELXS97 (Sheldrick, 1990)'
_diffrn_ambient_temperature 295(2)
_diffrn_measured_fraction_theta_full 0.997
_diffrn_measured_fraction_theta_max 0.997
_diffrn_measurement_device_type 'Enraf--Nonius CAD-4 diffractometer'
_diffrn_measurement_method '\w scan'
_diffrn_radiation_monochromator graphite
_diffrn_radiation_source 'fine-focus sealed tube'
_diffrn_radiation_type MoK\a
_diffrn_radiation_wavelength 0.71073
_diffrn_reflns_av_R_equivalents 0.0185
_diffrn_reflns_av_sigmaI/netI 0.0260
_diffrn_reflns_limit_h_max 32
_diffrn_reflns_limit_h_min -33
_diffrn_reflns_limit_k_max 0
_diffrn_reflns_limit_k_min -8
_diffrn_reflns_limit_l_max 20
_diffrn_reflns_limit_l_min -20
_diffrn_reflns_number 5482
_diffrn_reflns_theta_full 26.98
_diffrn_reflns_theta_max 26.98
_diffrn_reflns_theta_min 1.81
_diffrn_standards_decay_% 4.2
_diffrn_standards_interval_count 100
_diffrn_standards_number 3
_exptl_absorpt_coefficient_mu 0.244
_exptl_absorpt_correction_type none
_exptl_crystal_colour yellow
_exptl_crystal_density_diffrn 1.289
_exptl_crystal_density_method 'not measured'
_exptl_crystal_description prism
_exptl_crystal_F_000 1040
_exptl_crystal_size_max 0.2
_exptl_crystal_size_mid 0.15
_exptl_crystal_size_min 0.11
_refine_diff_density_max 0.214
_refine_diff_density_min -0.216
_refine_ls_extinction_coef 0.0029(5)
_refine_ls_extinction_expression Fc^*^=kFc[1+0.001xFc^2^\l^3^/sin(2\q)]^-1/4^
_refine_ls_extinction_method SHELXL
_refine_ls_goodness_of_fit_ref 1.029
_refine_ls_hydrogen_treatment mixed
_refine_ls_matrix_type full
_refine_ls_number_constraints 37
_refine_ls_number_parameters 164
_refine_ls_number_reflns 2779
_refine_ls_number_restraints 0
_refine_ls_restrained_S_all 1.029
_refine_ls_R_factor_all 0.0600
_refine_ls_R_factor_gt 0.0364
_refine_ls_shift/su_max 0.000
_refine_ls_shift/su_mean 0.000
_refine_ls_structure_factor_coef Fsqd
_refine_ls_weighting_details 'calc w=1/[\s^2^(Fo^2^)+(0.0561P)^2^+0.5262P] where P=(Fo^2^+2Fc^2^)/3'
_refine_ls_weighting_scheme calc
_refine_ls_wR_factor_gt 0.0936
_refine_ls_wR_factor_ref 0.1040
_reflns_number_gt 1979
_reflns_number_total 2779
_reflns_threshold_expression I>2\s(I)
_cod_data_source_file fb2066.cif
_cod_data_source_block I
_cod_depositor_comments
;
The following automatic conversions were performed:
'_symmetry_cell_setting' value 'Monoclinic' changed to 'monoclinic'
according to '/home/saulius/struct/CIF-dictionaries/cif_core.dic'
dictionary named 'cif_core.dic' version 2.4.1 from 2010-06-29.

Automatic conversion script
Id: cif_fix_enum 1527 2010-12-29 10:47:43Z saulius 

The following automatic conversions were performed:

'_symmetry_cell_setting' value 'Monoclinic' changed to 'monoclinic'
according to /home/saulius/struct/CIF-dictionaries/cif_core.dic
dictionary named 'cif_core.dic' version 2.4.1 from 2010-06-29.

Automatic conversion script
Id: cif_fix_values 1715 2011-07-08 13:25:40Z adriana 
;
_cod_original_cell_volume 2559.6(9)
_cod_original_sg_symbol_H-M C2/c
_cod_database_code 2217030
_cod_database_fobs_code 2217030

loop_
_symmetry_equiv_pos_as_xyz
'x, y, z'
'-x, y, -z+1/2'
'x+1/2, y+1/2, z'
'-x+1/2, y+1/2, -z+1/2'
'-x, -y, -z'
'x, -y, z-1/2'
'-x+1/2, -y+1/2, -z'
'x+1/2, -y+1/2, z-1/2'

loop_
_atom_site_type_symbol
_atom_site_label
_atom_site_fract_x
_atom_site_fract_y
_atom_site_fract_z
_atom_site_U_iso_or_equiv
_atom_site_adp_type
_atom_site_calc_flag
_atom_site_refinement_flags
_atom_site_occupancy
S S1 0.036112(18) 0.79399(8) 0.39148(4) 0.05947(18) Uani d . 1
O O1 0.23012(5) 0.56216(18) 0.53519(9) 0.0582(3) Uani d . 1
O O2 0.20130(5) 0.32520(16) 0.59661(8) 0.0494(3) Uani d . 1
N N1 0.06376(7) 0.3767(2) 0.54908(13) 0.0659(4) Uani d . 1
N N2 0.14258(6) 0.8090(2) 0.41610(10) 0.0462(3) Uani d . 1
H H2A 0.1777(10) 0.773(3) 0.4423(16) 0.069(6) Uiso d . 1
C C1 0.25743(12) 0.0566(4) 0.6871(2) 0.0964(8) Uani d . 1
H H1A 0.2955 -0.0050 0.7170 0.145 Uiso calc R 1
H H1B 0.2274 -0.0285 0.6414 0.145 Uiso calc R 1
H H1C 0.2486 0.0903 0.7357 0.145 Uiso calc R 1
C C2 0.25859(8) 0.2327(3) 0.63637(15) 0.0616(5) Uani d . 1
H H2B 0.2901 0.3172 0.6813 0.074 Uiso calc R 1
H H2C 0.2657 0.1999 0.5851 0.074 Uiso calc R 1
C C3 0.19241(7) 0.4885(2) 0.54693(11) 0.0421(4) Uani d . 1
C C4 0.13246(6) 0.5611(2) 0.50890(10) 0.0412(3) Uani d . 1
C C5 0.09459(7) 0.4589(2) 0.53170(12) 0.0461(4) Uani d . 1
C C6 0.10985(6) 0.7154(2) 0.44426(11) 0.0398(3) Uani d . 1
C C7 0.11984(6) 0.9531(2) 0.34181(11) 0.0420(4) Uani d . 1
C C8 0.11445(7) 0.9104(3) 0.25486(12) 0.0528(4) Uani d . 1
H H8A 0.1259 0.7914 0.2449 0.063 Uiso calc R 1
C C9 0.09161(9) 1.0473(3) 0.18194(14) 0.0660(5) Uani d . 1
H H9A 0.0881 1.0201 0.1231 0.079 Uiso calc R 1
C C10 0.07420(9) 1.2232(3) 0.19681(16) 0.0705(6) Uani d . 1
H H10A 0.0584 1.3133 0.1475 0.085 Uiso calc R 1
C C11 0.08016(9) 1.2657(3) 0.28392(17) 0.0679(5) Uani d . 1
H H11A 0.0685 1.3846 0.2935 0.081 Uiso calc R 1
C C12 0.10358(8) 1.1319(3) 0.35789(13) 0.0550(4) Uani d . 1
H H12A 0.1083 1.1614 0.4174 0.066 Uiso calc R 1
H H1 0.0213(9) 0.687(3) 0.4325(16) 0.085(7) Uiso d . 1

loop_
_atom_site_aniso_label
_atom_site_aniso_U_11
_atom_site_aniso_U_22
_atom_site_aniso_U_33
_atom_site_aniso_U_12
_atom_site_aniso_U_13
_atom_site_aniso_U_23
S1 0.0395(2) 0.0700(3) 0.0704(3) 0.0091(2) 0.0297(2) 0.0194(2)
O1 0.0449(6) 0.0577(7) 0.0779(8) 0.0069(6) 0.0361(6) 0.0216(6)
O2 0.0457(6) 0.0456(6) 0.0564(7) 0.0061(5) 0.0262(5) 0.0135(5)
N1 0.0641(9) 0.0628(10) 0.0857(11) 0.0043(8) 0.0495(9) 0.0187(9)
N2 0.0372(7) 0.0493(8) 0.0532(8) 0.0046(6) 0.0245(6) 0.0133(6)
C1 0.0896(16) 0.0770(16) 0.118(2) 0.0293(14) 0.0511(15) 0.0501(15)
C2 0.0547(10) 0.0575(11) 0.0718(12) 0.0167(9) 0.0325(9) 0.0176(9)
C3 0.0435(8) 0.0415(8) 0.0420(8) 0.0002(7) 0.0227(7) 0.0022(7)
C4 0.0409(8) 0.0415(8) 0.0449(8) -0.0004(7) 0.0249(7) 0.0019(7)
C5 0.0466(8) 0.0453(9) 0.0522(9) 0.0046(7) 0.0298(7) 0.0065(7)
C6 0.0366(7) 0.0426(8) 0.0413(8) -0.0005(6) 0.0211(6) -0.0012(7)
C7 0.0346(7) 0.0426(9) 0.0468(8) -0.0018(6) 0.0198(7) 0.0051(7)
C8 0.0529(9) 0.0502(10) 0.0566(10) -0.0034(8) 0.0294(8) -0.0005(8)
C9 0.0662(11) 0.0787(14) 0.0475(10) -0.0107(11) 0.0257(9) 0.0072(10)
C10 0.0604(11) 0.0656(13) 0.0694(13) 0.0022(10) 0.0227(10) 0.0297(11)
C11 0.0689(12) 0.0444(10) 0.0863(15) 0.0096(9) 0.0376(11) 0.0140(10)
C12 0.0603(10) 0.0471(10) 0.0601(11) 0.0011(8) 0.0332(9) 0.0001(8)

loop_
_atom_type_symbol
_atom_type_description
_atom_type_scat_dispersion_real
_atom_type_scat_dispersion_imag
_atom_type_scat_source
C C 0.0033 0.0016 'International Tables Vol C Tables 4.2.6.8 and 6.1.1.4'
H H 0.0000 0.0000 'International Tables Vol C Tables 4.2.6.8 and 6.1.1.4'
N N 0.0061 0.0033 'International Tables Vol C Tables 4.2.6.8 and 6.1.1.4'
O O 0.0106 0.0060 'International Tables Vol C Tables 4.2.6.8 and 6.1.1.4'
S S 0.1246 0.1234 'International Tables Vol C Tables 4.2.6.8 and 6.1.1.4'

loop_
_geom_angle_atom_site_label_1
_geom_angle_atom_site_label_2
_geom_angle_atom_site_label_3
_geom_angle
C6 S1 H1 97.5(10)
C3 O2 C2 117.53(12)
C6 N2 C7 124.61(13)
C6 N2 H2A 114.7(14)
C7 N2 H2A 120.6(15)
C2 C1 H1A 109.5
C2 C1 H1B 109.5
H1A C1 H1B 109.5
C2 C1 H1C 109.5
H1A C1 H1C 109.5
H1B C1 H1C 109.5
O2 C2 C1 107.41(16)
O2 C2 H2B 110.2
C1 C2 H2B 110.2
O2 C2 H2C 110.2
C1 C2 H2C 110.2
H2B C2 H2C 108.5
O1 C3 O2 123.45(14)
O1 C3 C4 125.29(14)
O2 C3 C4 111.25(13)
C6 C4 C5 119.96(13)
C6 C4 C3 122.00(13)
C5 C4 C3 117.76(14)
N1 C5 C4 179.3(2)
N2 C6 C4 122.31(13)
N2 C6 S1 115.19(12)
C4 C6 S1 122.47(11)
C8 C7 C12 120.72(15)
C8 C7 N2 118.75(15)
C12 C7 N2 120.53(15)
C7 C8 C9 119.29(18)
C7 C8 H8A 120.4
C9 C8 H8A 120.4
C10 C9 C8 120.18(19)
C10 C9 H9A 119.9
C8 C9 H9A 119.9
C11 C10 C9 120.30(18)
C11 C10 H10A 119.9
C9 C10 H10A 119.9
C10 C11 C12 120.33(19)
C10 C11 H11A 119.8
C12 C11 H11A 119.8
C11 C12 C7 119.16(18)
C11 C12 H12A 120.4
C7 C12 H12A 120.4

loop_
_geom_bond_atom_site_label_1
_geom_bond_atom_site_label_2
_geom_bond_distance
S1 C6 1.7544(16)
S1 H1 1.20(2)
O1 C3 1.2202(18)
O2 C3 1.3485(18)
O2 C2 1.449(2)
N1 C5 1.145(2)
N2 C6 1.3400(19)
N2 C7 1.442(2)
N2 H2A 0.83(2)
C1 C2 1.493(3)
C1 H1A 0.9600
C1 H1B 0.9600
C1 H1C 0.9600
C2 H2B 0.9700
C2 H2C 0.9700
C3 C4 1.456(2)
C4 C6 1.405(2)
C4 C5 1.426(2)
C7 C8 1.376(2)
C7 C12 1.393(2)
C8 C9 1.394(3)
C8 H8A 0.9300
C9 C10 1.381(3)
C9 H9A 0.9300
C10 C11 1.372(3)
C10 H10A 0.9300
C11 C12 1.389(3)
C11 H11A 0.9300
C12 H12A 0.9300

loop_
_geom_hbond_atom_site_label_D
_geom_hbond_atom_site_label_H
_geom_hbond_atom_site_label_A
_geom_hbond_site_symmetry_A
_geom_hbond_distance_DH
_geom_hbond_distance_HA
_geom_hbond_distance_DA
_geom_hbond_angle_DHA
_geom_hbond_publ_flag
N2 H2A O1 . 0.83(2) 2.05(2) 2.7210(19) 137.9(19) y
N2 H2A O1 7_566 0.83(2) 2.54(2) 3.1513(19) 131.3(18) y
S1 H1 N1 5_566 1.20(2) 2.45(2) 3.4560(17) 140.1(15) y

loop_
_cod_related_entry_id
_cod_related_entry_database
_cod_related_entry_code
1 ChemSpider 1547673
